data_9011037
loop_
_publ_author_name
'Geller, S.'
'Durand, J. L.'

_publ_section_title
;
 Refinement of the structure of LiMnPO4
;
_journal_name_full 'Acta Crystallographica'
_journal_page_first 325
_journal_page_last 331
_journal_paper_doi 10.1107/S0365110X60002521
_journal_volume 13
_journal_year 1960
_chemical_compound_source Synthetic
_chemical_formula_sum 'Li Mn O4 P'
_chemical_name_mineral Lithiophilite
_space_group_IT_number 62
_symmetry_space_group_name_Hall '-P 2bc 2a'
_symmetry_space_group_name_H-M 'P m n b'
_cell_angle_alpha 90
_cell_angle_beta 90
_cell_angle_gamma 90
_cell_length_a 6.10
_cell_length_b 10.46
_cell_length_c 4.744
_cell_formula_units_Z 4
_cell_volume 302.696
_database_code_amcsd 0009238
_exptl_crystal_density_diffrn 3.442
_cod_original_formula_sum 'Li Mn P O4'
_cod_database_code 9011037

loop_
_space_group_symop_operation_xyz
x,y,z
1/2-x,y,z
1/2+x,-y,-z
1/2+x,1/2-y,1/2+z
1/2-x,1/2+y,1/2-z
x,1/2+y,1/2-z
-x,1/2-y,1/2+z
-x,-y,-z

loop_
_atom_site_label
_atom_site_fract_x
_atom_site_fract_y
_atom_site_fract_z
_atom_site_U_iso_or_equiv
Li 0.00000 0.00000 0.00000 0.01267
Mn 0.25000 0.28170 -0.02810 0.00279
P 0.25000 0.09230 0.40810 0.00051
O1 0.25000 0.09680 -0.26640 0.00646
O2 0.25000 0.45610 0.20730 0.00633
O3 0.04920 0.16090 0.27810 0.00595

loop_
_cod_related_entry_id
_cod_related_entry_database
_cod_related_entry_code
1 AMCSD 0009238
